data_7005649
loop_
_publ_author_name
'Konstantin V. Domasevitch'
'Il'ya A. Gural'skiy'
'Pavlo V. Solntsev'
'Eduard B. Rusanov'
'Harald Krautscheid'
'Judith A. K. Howard'
'Alexander N. Chernega'

_publ_section_title
;
 4,4'-Bipyridazine: a new twist for the synthesis of coordination
 polymers.
;
_journal_issue 29
_journal_name_full 'Dalton transactions (Cambridge, England : 2003)'
_journal_page_first 3140
_journal_page_last 3148
_journal_paper_doi 10.1039/b703911e
_journal_year 2007
_chemical_formula_moiety 'C32 H18 CU2 F12 N12 O8'
_chemical_formula_sum 'C32 H18 Cu2 F12 N12 O8'
_chemical_formula_weight 1053.66
_chemical_name_common 'Copper(ii) Trifluoroacetate 2:3 Complex with 4,4'-Bipyridazine'
_chemical_name_systematic
;
Copper(II) Trifluoroacetate 2:3 Complex with 4,4'-Bipyridazine
;
_space_group_IT_number 14
_space_group_name_Hall '-P 2ybc'
_space_group_name_H-M_alt 'P 1 21/c 1'
_symmetry_cell_setting monoclinic
_symmetry_Int_Tables_number 14
_symmetry_space_group_name_Hall '-P 2ybc'
_symmetry_space_group_name_H-M 'P 1 21/c 1'
_atom_sites_solution_hydrogens geom
_atom_sites_solution_primary direct
_atom_sites_solution_secondary difmap
_audit_creation_method SHELXL-97
_cell_angle_alpha 90.00
_cell_angle_beta 98.572(5)
_cell_angle_gamma 90.00
_cell_formula_units_Z 2
_cell_length_a 10.4940(6)
_cell_length_b 10.9798(8)
_cell_length_c 18.3058(13)
_cell_measurement_reflns_used 10418
_cell_measurement_temperature 173(2)
_cell_measurement_theta_max 27.88
_cell_measurement_theta_min 2.70
_cell_volume 2085.7(2)
_computing_cell_refinement 'SMART-NT (Bruker, 1998)'
_computing_data_collection 'SMART-NT (Bruker, 1998)'
_computing_data_reduction 'SMART-NT (Bruker, 1998)'
_computing_molecular_graphics 'Diamond 2.1e (Brandenburg, 1999)'
_computing_publication_material 'WinGX 1.700.00 (Farrugia, 1999)'
_computing_structure_refinement 'SHELXL-97 (Sheldrick, 1997)'
_computing_structure_solution 'SHELXS-97 (Sheldrick, 1997)'
_diffrn_ambient_temperature 173(2)
_diffrn_measured_fraction_theta_full 0.984
_diffrn_measured_fraction_theta_max 0.984
_diffrn_measurement_device_type 'Bruker Apex CCD area-detector diffractometer'
_diffrn_measurement_method '\w scans'
_diffrn_radiation_monochromator graphite
_diffrn_radiation_source 'fine-focus sealed tube'
_diffrn_radiation_type MoK\a
_diffrn_radiation_wavelength 0.71073
_diffrn_reflns_av_R_equivalents 0.0300
_diffrn_reflns_av_sigmaI/netI 0.0436
_diffrn_reflns_limit_h_max 13
_diffrn_reflns_limit_h_min -13
_diffrn_reflns_limit_k_max 14
_diffrn_reflns_limit_k_min -13
_diffrn_reflns_limit_l_max 24
_diffrn_reflns_limit_l_min -24
_diffrn_reflns_number 10418
_diffrn_reflns_theta_full 27.88
_diffrn_reflns_theta_max 27.88
_diffrn_reflns_theta_min 2.70
_diffrn_standards_decay_% 0
_exptl_absorpt_coefficient_mu 1.137
_exptl_absorpt_correction_T_max 0.8046
_exptl_absorpt_correction_T_min 0.7267
_exptl_absorpt_correction_type empirical
_exptl_absorpt_process_details 'SADABS (Sheldrick, 1999)'
_exptl_crystal_colour blue
_exptl_crystal_density_diffrn 1.678
_exptl_crystal_density_method 'not measured'
_exptl_crystal_description block
_exptl_crystal_F_000 1048
_exptl_crystal_size_max 0.30
_exptl_crystal_size_mid 0.23
_exptl_crystal_size_min 0.20
_refine_diff_density_max 0.500
_refine_diff_density_min -0.405
_refine_diff_density_rms 0.079
_refine_ls_extinction_method none
_refine_ls_goodness_of_fit_ref 1.035
_refine_ls_hydrogen_treatment constr
_refine_ls_matrix_type full
_refine_ls_number_parameters 352
_refine_ls_number_reflns 4887
_refine_ls_number_restraints 24
_refine_ls_restrained_S_all 1.069
_refine_ls_R_factor_all 0.0657
_refine_ls_R_factor_gt 0.0434
_refine_ls_shift/su_max 0.002
_refine_ls_shift/su_mean 0.000
_refine_ls_structure_factor_coef Fsqd
_refine_ls_weighting_details 'calc w=1/[\s^2^(Fo^2^)+(0.0588P)^2^+0.0560P] where P=(Fo^2^+2Fc^2^)/3'
_refine_ls_weighting_scheme calc
_refine_ls_wR_factor_gt 0.1043
_refine_ls_wR_factor_ref 0.1116
_reflns_number_gt 3555
_reflns_number_total 4887
_reflns_threshold_expression >2sigma(I)
_cod_data_source_file b703911e.txt
_cod_data_source_block (4)
_cod_depositor_comments
;
The following automatic conversions were performed:
'_symmetry_cell_setting' value 'Monoclinic' changed to 'monoclinic'
according to '/home/saulius/struct/CIF-dictionaries/cif_core.dic'
dictionary named 'cif_core.dic' version 2.4.1 from 2010-06-29.

Automatic conversion script
Id: cif_fix_enum 1527 2010-12-29 10:47:43Z saulius 
;
_cod_original_sg_symbol_Hall '-P 2ybc '
_cod_original_sg_symbol_H-M 'P2(1)/c '
_cod_database_code 7005649

loop_
_symmetry_equiv_pos_as_xyz
'x, y, z'
'-x, y+1/2, -z+1/2'
'-x, -y, -z'
'x, -y-1/2, z-1/2'

loop_
_atom_site_label
_atom_site_type_symbol
_atom_site_fract_x
_atom_site_fract_y
_atom_site_fract_z
_atom_site_U_iso_or_equiv
_atom_site_adp_type
_atom_site_occupancy
_atom_site_symmetry_multiplicity
_atom_site_calc_flag
_atom_site_refinement_flags
_atom_site_disorder_assembly
_atom_site_disorder_group
Cu1 Cu 0.74529(3) 0.84205(3) 0.188767(16) 0.02452(11) Uani 1 1 d . . .
O1 O 0.63380(17) 0.83490(18) 0.09447(10) 0.0353(4) Uani 1 1 d . . .
O2 O 0.4419(2) 0.8579(2) 0.13207(14) 0.0606(7) Uani 1 1 d . . .
O3 O 0.85321(16) 0.84680(18) 0.28777(10) 0.0328(4) Uani 1 1 d . . .
O4 O 0.66262(19) 0.8612(2) 0.32690(13) 0.0582(7) Uani 1 1 d . . .
N1 N 0.9185(2) 0.8451(2) 0.12320(12) 0.0319(5) Uani 1 1 d . . .
N2 N 1.0339(2) 0.8007(3) 0.15184(13) 0.0425(6) Uani 1 1 d . . .
N3 N 0.73056(18) 1.0259(2) 0.19248(11) 0.0279(5) Uani 1 1 d . . .
N4 N 0.8391(2) 1.0864(2) 0.18443(14) 0.0372(6) Uani 1 1 d . . .
N5 N 0.73936(19) 1.6594(2) 0.19436(12) 0.0309(5) Uani 1 1 d . . .
N6 N 0.6251(2) 1.6027(2) 0.18048(16) 0.0417(6) Uani 1 1 d . . .
C1 C 1.1348(3) 0.8340(4) 0.12089(19) 0.0630(12) Uani 1 1 d . . .
H1A H 1.2176 0.8012 0.1406 0.076 Uiso 1 1 calc R . .
C2 C 1.1276(3) 0.9130(4) 0.06225(19) 0.0634(12) Uani 1 1 d . . .
H2A H 1.2042 0.9366 0.0430 0.076 Uiso 1 1 calc R . .
C3 C 1.0096(2) 0.9576(3) 0.03151(14) 0.0342(7) Uani 1 1 d . . .
C4 C 0.9069(2) 0.9171(3) 0.06539(14) 0.0318(6) Uani 1 1 d . . .
H4A H 0.8219 0.9437 0.0450 0.038 Uiso 1 1 calc R . .
C5 C 0.6252(2) 1.0855(3) 0.20212(15) 0.0318(6) Uani 1 1 d . . .
H5A H 0.5496 1.0395 0.2079 0.038 Uiso 1 1 calc R . .
C6 C 0.6190(2) 1.2116(3) 0.20423(16) 0.0325(6) Uani 1 1 d . . .
H6A H 0.5416 1.2525 0.2126 0.039 Uiso 1 1 calc R . .
C7 C 0.7273(2) 1.2762(3) 0.19395(13) 0.0271(6) Uani 1 1 d . . .
C8 C 0.8351(2) 1.2053(3) 0.18463(16) 0.0351(6) Uani 1 1 d . . .
H8A H 0.9124 1.2479 0.1778 0.042 Uiso 1 1 calc R . .
C9 C 0.8480(2) 1.5961(3) 0.20701(17) 0.0372(7) Uani 1 1 d . . .
H9A H 0.9282 1.6394 0.2166 0.045 Uiso 1 1 calc R . .
C10 C 0.8501(2) 1.4712(3) 0.20687(17) 0.0380(7) Uani 1 1 d . . .
H10A H 0.9303 1.4278 0.2156 0.046 Uiso 1 1 calc R . .
C11 C 0.7346(2) 1.4092(3) 0.19395(14) 0.0275(6) Uani 1 1 d . . .
C12 C 0.6241(2) 1.4826(3) 0.18011(18) 0.0390(7) Uani 1 1 d . . .
H12A H 0.5420 1.4426 0.1697 0.047 Uiso 1 1 calc R . .
C13 C 0.5130(3) 0.8319(3) 0.08798(17) 0.0414(7) Uani 1 1 d . . .
C14 C 0.4514(4) 0.7925(5) 0.0099(2) 0.0902(17) Uani 1 1 d D . .
C15 C 0.7801(3) 0.8592(3) 0.33641(16) 0.0368(7) Uani 1 1 d . . .
C16 C 0.8530(4) 0.8755(5) 0.4140(2) 0.0785(14) Uani 1 1 d D . .
F1 F 0.3845(5) 0.8854(5) -0.0245(2) 0.0977(18) Uani 0.70 1 d PD . .
F2 F 0.3548(6) 0.7120(6) 0.0172(5) 0.169(4) Uani 0.70 1 d PD . .
F3 F 0.5217(6) 0.7463(11) -0.0322(3) 0.192(5) Uani 0.70 1 d PD . .
F1A F 0.3296(7) 0.790(2) -0.0042(10) 0.211(16) Uani 0.30 1 d PD . .
F2A F 0.4985(13) 0.6855(8) -0.0019(6) 0.103(5) Uani 0.30 1 d PD . .
F3A F 0.500(2) 0.8667(11) -0.0389(6) 0.191(10) Uani 0.30 1 d PD . .
F4 F 0.7865(10) 0.8400(18) 0.4646(6) 0.138(6) Uani 0.50 1 d PD . .
F5 F 0.9625(8) 0.8210(14) 0.4284(4) 0.113(4) Uani 0.50 1 d PD . .
F6 F 0.8753(18) 0.9958(7) 0.4230(7) 0.171(6) Uani 0.50 1 d PD . .
F4A F 0.7822(11) 0.9158(17) 0.4602(7) 0.131(5) Uani 0.50 1 d PD . .
F5A F 0.890(2) 0.7621(10) 0.4352(7) 0.230(8) Uani 0.50 1 d PD . .
F6A F 0.9553(13) 0.941(2) 0.4179(4) 0.162(7) Uani 0.50 1 d PD . .

loop_
_atom_site_aniso_label
_atom_site_aniso_U_11
_atom_site_aniso_U_22
_atom_site_aniso_U_33
_atom_site_aniso_U_23
_atom_site_aniso_U_13
_atom_site_aniso_U_12
Cu1 0.02200(16) 0.01219(17) 0.03934(18) 0.00146(15) 0.00442(11) -0.00004(13)
O1 0.0295(9) 0.0313(12) 0.0436(10) 0.0021(10) 0.0005(7) 0.0001(9)
O2 0.0345(11) 0.0666(19) 0.0809(16) -0.0179(14) 0.0097(11) 0.0002(11)
O3 0.0279(9) 0.0282(11) 0.0423(10) 0.0034(9) 0.0052(7) 0.0007(8)
O4 0.0324(11) 0.077(2) 0.0674(14) 0.0085(13) 0.0158(10) 0.0038(11)
N1 0.0276(10) 0.0302(14) 0.0388(11) 0.0018(11) 0.0084(9) -0.0014(10)
N2 0.0333(12) 0.0493(18) 0.0466(13) 0.0123(13) 0.0114(10) 0.0069(12)
N3 0.0272(10) 0.0151(11) 0.0410(11) -0.0002(10) 0.0035(9) 0.0004(9)
N4 0.0269(11) 0.0195(13) 0.0670(15) -0.0011(13) 0.0128(10) 0.0009(10)
N5 0.0268(10) 0.0147(11) 0.0506(13) 0.0006(11) 0.0044(9) -0.0009(10)
N6 0.0253(11) 0.0177(13) 0.0819(18) -0.0003(14) 0.0070(11) -0.0005(10)
C1 0.0311(14) 0.097(3) 0.064(2) 0.042(2) 0.0154(14) 0.0164(18)
C2 0.0277(14) 0.098(3) 0.068(2) 0.039(2) 0.0184(14) 0.0079(18)
C3 0.0293(12) 0.0405(19) 0.0346(12) 0.0049(14) 0.0103(10) 0.0013(13)
C4 0.0249(11) 0.0341(17) 0.0371(13) 0.0007(13) 0.0069(10) -0.0006(12)
C5 0.0270(12) 0.0194(15) 0.0499(15) 0.0027(13) 0.0087(11) -0.0036(12)
C6 0.0262(12) 0.0179(14) 0.0541(16) -0.0002(13) 0.0088(11) 0.0025(12)
C7 0.0278(13) 0.0161(14) 0.0366(13) -0.0003(12) 0.0025(10) -0.0004(11)
C8 0.0269(12) 0.0207(15) 0.0593(17) -0.0008(14) 0.0115(12) -0.0011(12)
C9 0.0248(12) 0.0208(16) 0.0633(18) 0.0024(15) -0.0023(12) -0.0013(12)
C10 0.0248(12) 0.0187(15) 0.0687(19) 0.0049(15) 0.0009(12) 0.0027(12)
C11 0.0245(12) 0.0152(14) 0.0428(14) 0.0005(13) 0.0054(10) 0.0008(11)
C12 0.0210(11) 0.0208(15) 0.0746(19) -0.0004(16) 0.0053(12) -0.0017(12)
C13 0.0315(13) 0.0348(19) 0.0549(17) -0.0068(15) -0.0038(12) 0.0058(14)
C14 0.056(2) 0.120(5) 0.085(3) -0.033(3) -0.024(2) 0.020(3)
C15 0.0326(13) 0.0352(19) 0.0434(14) 0.0094(14) 0.0080(11) 0.0038(13)
C16 0.069(3) 0.117(5) 0.049(2) 0.000(3) 0.0096(18) 0.011(3)
F1 0.069(3) 0.161(5) 0.058(2) 0.009(3) -0.009(2) 0.037(3)
F2 0.131(7) 0.132(6) 0.212(7) -0.065(5) -0.080(6) -0.028(5)
F3 0.105(4) 0.377(14) 0.080(4) -0.121(7) -0.035(3) 0.128(7)
F1A 0.036(6) 0.41(4) 0.168(18) -0.19(2) -0.039(8) 0.057(14)
F2A 0.120(10) 0.094(8) 0.092(10) -0.092(8) 0.010(7) -0.014(7)
F3A 0.37(3) 0.122(12) 0.057(6) -0.026(8) -0.057(12) 0.038(16)
F4 0.103(6) 0.265(18) 0.052(4) 0.045(9) 0.031(4) 0.001(9)
F5 0.055(4) 0.223(13) 0.052(3) -0.006(6) -0.018(3) 0.049(6)
F6 0.209(12) 0.127(7) 0.148(10) -0.065(7) -0.067(10) -0.030(10)
F4A 0.117(7) 0.206(14) 0.074(7) -0.068(8) 0.028(5) -0.014(8)
F5A 0.311(19) 0.225(14) 0.130(9) 0.090(9) -0.047(13) 0.105(17)
F6A 0.099(7) 0.32(2) 0.059(4) -0.024(9) -0.015(4) -0.091(9)

loop_
_atom_type_symbol
_atom_type_description
_atom_type_scat_dispersion_real
_atom_type_scat_dispersion_imag
_atom_type_scat_source
C C 0.0033 0.0016 'International Tables Vol C Tables 4.2.6.8 and 6.1.1.4'
H H 0.0000 0.0000 'International Tables Vol C Tables 4.2.6.8 and 6.1.1.4'
N N 0.0061 0.0033 'International Tables Vol C Tables 4.2.6.8 and 6.1.1.4'
O O 0.0106 0.0060 'International Tables Vol C Tables 4.2.6.8 and 6.1.1.4'
F F 0.0171 0.0103 'International Tables Vol C Tables 4.2.6.8 and 6.1.1.4'
Cu Cu 0.3201 1.2651 'International Tables Vol C Tables 4.2.6.8 and 6.1.1.4'

loop_
_geom_angle_atom_site_label_1
_geom_angle_atom_site_label_2
_geom_angle_atom_site_label_3
_geom_angle
_geom_angle_site_symmetry_1
_geom_angle_site_symmetry_3
_geom_angle_publ_flag
O1 Cu1 O3 177.43(7) . . ?
O1 Cu1 N5 89.18(9) . 1_545 ?
O3 Cu1 N5 89.86(8) . 1_545 ?
O1 Cu1 N3 91.80(8) . . ?
O3 Cu1 N3 88.81(8) . . ?
N5 Cu1 N3 171.62(8) 1_545 . ?
O1 Cu1 N1 87.44(8) . . ?
O3 Cu1 N1 95.01(7) . . ?
N5 Cu1 N1 94.20(8) 1_545 . ?
N3 Cu1 N1 94.16(8) . . ?
C13 O1 Cu1 123.5(2) . . ?
C15 O3 Cu1 108.74(17) . . ?
C4 N1 N2 120.4(2) . . ?
C4 N1 Cu1 116.09(17) . . ?
N2 N1 Cu1 121.63(16) . . ?
C1 N2 N1 117.8(3) . . ?
C5 N3 N4 120.6(2) . . ?
C5 N3 Cu1 124.64(18) . . ?
N4 N3 Cu1 114.73(16) . . ?
C8 N4 N3 117.8(2) . . ?
C9 N5 N6 120.7(2) . . ?
C9 N5 Cu1 119.97(18) . 1_565 ?
N6 N5 Cu1 119.15(16) . 1_565 ?
C12 N6 N5 118.1(2) . . ?
N2 C1 C2 123.7(3) . . ?
C3 C2 C1 119.2(3) . . ?
C2 C3 C4 114.4(3) . . ?
C2 C3 C3 123.9(3) . 3_775 ?
C4 C3 C3 121.7(3) . 3_775 ?
N1 C4 C3 124.5(2) . . ?
N3 C5 C6 122.9(2) . . ?
C7 C6 C5 117.9(2) . . ?
C6 C7 C8 115.3(3) . . ?
C6 C7 C11 124.0(2) . . ?
C8 C7 C11 120.7(2) . . ?
N4 C8 C7 125.5(2) . . ?
N5 C9 C10 122.5(2) . . ?
C9 C10 C11 118.7(2) . . ?
C10 C11 C12 115.4(2) . . ?
C10 C11 C7 122.5(2) . . ?
C12 C11 C7 122.1(2) . . ?
N6 C12 C11 124.6(2) . . ?
O2 C13 O1 130.1(3) . . ?
O2 C13 C14 118.0(3) . . ?
O1 C13 C14 111.9(3) . . ?
F1A C14 F2A 110.0(8) . . ?
F3 C14 F1 109.5(6) . . ?
F1A C14 F3A 110.3(8) . . ?
F2A C14 F3A 103.8(7) . . ?
F3 C14 F2 108.1(7) . . ?
F1 C14 F2 101.2(4) . . ?
F3 C14 C13 118.8(4) . . ?
F1A C14 C13 117.9(8) . . ?
F2A C14 C13 106.9(6) . . ?
F1 C14 C13 109.9(4) . . ?
F3A C14 C13 107.0(6) . . ?
F2 C14 C13 107.9(5) . . ?
O4 C15 O3 127.4(3) . . ?
O4 C15 C16 119.2(3) . . ?
O3 C15 C16 113.4(3) . . ?
F4A C16 F6A 109.4(7) . . ?
F5 C16 F4 105.8(6) . . ?
F4A C16 F5A 107.5(7) . . ?
F6A C16 F5A 107.3(6) . . ?
F5 C16 F6 107.3(6) . . ?
F4 C16 F6 108.0(7) . . ?
F4A C16 C15 113.4(7) . . ?
F6A C16 C15 114.6(5) . . ?
F5 C16 C15 116.5(4) . . ?
F4 C16 C15 112.5(7) . . ?
F5A C16 C15 104.1(6) . . ?
F6 C16 C15 106.5(5) . . ?
F1A F1 F3A 114.0(8) . . ?
F1A F1 C14 57.8(6) . . ?
F3A F1 C14 62.3(4) . . ?
F1A F2 C14 63.1(8) . . ?
F1A F2 F2A 106.2(10) . . ?
C14 F2 F2A 50.9(4) . . ?
F2A F3 C14 72.0(7) . . ?
F2A F3 F3A 135.3(9) . . ?
C14 F3 F3A 63.4(6) . . ?
F2 F1A C14 74.2(8) . . ?
F2 F1A F1 137.7(8) . . ?
C14 F1A F1 63.6(7) . . ?
F3 F2A C14 65.8(6) . . ?
F3 F2A F2 109.6(9) . . ?
C14 F2A F2 54.3(5) . . ?
F1 F3A F3 106.6(9) . . ?
F1 F3A C14 60.4(7) . . ?
F3 F3A C14 55.1(4) . . ?
F4A F4 C16 70.1(8) . . ?
F4A F4 F5A 123.3(11) . . ?
C16 F4 F5A 55.7(5) . . ?
F5A F5 C16 70.3(6) . . ?
F5A F5 F6A 128.3(8) . . ?
C16 F5 F6A 58.8(4) . . ?
F6A F6 C16 63.4(6) . . ?
F6A F6 F4A 106.2(9) . . ?
C16 F6 F4A 52.2(5) . . ?
F4 F4A C16 72.1(8) . . ?
F4 F4A F6 125.4(11) . . ?
C16 F4A F6 55.9(5) . . ?
F5 F5A C16 64.3(6) . . ?
F5 F5A F4 105.5(9) . . ?
C16 F5A F4 52.9(5) . . ?
F6 F6A C16 69.7(6) . . ?
F6 F6A F5 125.7(9) . . ?
C16 F6A F5 58.9(5) . . ?

loop_
_geom_bond_atom_site_label_1
_geom_bond_atom_site_label_2
_geom_bond_distance
_geom_bond_site_symmetry_2
_geom_bond_publ_flag
Cu1 O1 1.9372(18) . ?
Cu1 O3 1.9894(18) . ?
Cu1 N5 2.010(2) 1_545 ?
Cu1 N3 2.026(2) . ?
Cu1 N1 2.323(2) . ?
O1 C13 1.256(3) . ?
O2 C13 1.212(4) . ?
O3 C15 1.266(3) . ?
O4 C15 1.220(3) . ?
N1 C4 1.312(3) . ?
N1 N2 1.337(3) . ?
N2 C1 1.325(4) . ?
N3 C5 1.319(3) . ?
N3 N4 1.345(3) . ?
N4 C8 1.307(4) . ?
N5 C9 1.325(3) . ?
N5 N6 1.342(3) . ?
N6 C12 1.318(4) . ?
C1 C2 1.373(5) . ?
C2 C3 1.372(4) . ?
C3 C4 1.394(3) . ?
C3 C3 1.473(5) 3_775 ?
C5 C6 1.387(4) . ?
C6 C7 1.376(4) . ?
C7 C8 1.404(4) . ?
C7 C11 1.462(4) . ?
C9 C10 1.372(4) . ?
C10 C11 1.379(3) . ?
C11 C12 1.405(3) . ?
C13 C14 1.540(5) . ?
C14 F3 1.252(6) . ?
C14 F1A 1.266(8) . ?
C14 F2A 1.306(8) . ?
C14 F1 1.341(6) . ?
C14 F3A 1.365(9) . ?
C14 F2 1.366(7) . ?
C15 C16 1.520(5) . ?
C16 F4A 1.285(7) . ?
C16 F6A 1.285(7) . ?
C16 F5 1.287(6) . ?
C16 F4 1.299(7) . ?
C16 F5A 1.345(7) . ?
C16 F6 1.347(7) . ?
